data_7114906
loop_
_publ_author_name
'Wing-Wah Yam, Vivian'
'Lam, Chi-Ho'
'Cheung, Kung-Kai'

_publ_section_title
;
 Syntheses and luminescence behaviour of dinuclear copper(i) selenolate
 and tellurolate complexes. X-Ray crystal structures of
 [Cu2(\m-dppm)2(\m-SePh)]BF4 and [Cu2(\m-dppm)2(\m-TePh)]BF4
;
_journal_issue 6
_journal_name_full 'Chemical Communications'
_journal_page_first 545
_journal_paper_doi 10.1039/b009676h
_journal_year 2001
_chemical_formula_moiety '(C56H49P4Se1Cu2)+ BF4- (CH3)CO (C2H5)2O'
_chemical_formula_sum 'C63 H65 B Cu2 F4 O2 P4 Se'
_chemical_formula_weight 1270.96
_space_group_IT_number 19
_symmetry_cell_setting orthorhombic
_symmetry_Int_Tables_number 19
_symmetry_space_group_name_Hall 'P 2ac 2ab'
_symmetry_space_group_name_H-M 'P 21 21 21'
_audit_creation_date 'Mon Mar 27 10:54:34 2000'
_audit_creation_method 'from TEXRAY.INF file'
_cell_angle_alpha 90
_cell_angle_beta 90
_cell_angle_gamma 90
_cell_formula_units_Z 4
_cell_length_a 13.539(3)
_cell_length_b 21.137(4)
_cell_length_c 21.223(4)
_cell_measurement_reflns_used 25
_cell_measurement_temperature 301.2
_cell_measurement_theta_max 40.0
_cell_measurement_theta_min 36.1
_cell_volume 6073(2)
_computing_cell_refinement 'MSC/AFC Diffractometer Control'
_computing_data_collection 'MSC/AFC Diffractometer Control'
_computing_data_reduction teXsan
_computing_publication_material teXsan
_computing_structure_refinement teXsan
_computing_structure_solution SIR92
_diffrn_ambient_temperature 301.2
_diffrn_measurement_device AFC7R
_diffrn_measurement_method 'omega scans with profile analysis'
_diffrn_orient_matrix_UB_11 0.01045
_diffrn_orient_matrix_UB_12 0.04503
_diffrn_orient_matrix_UB_13 0.01282
_diffrn_orient_matrix_UB_21 0.06288
_diffrn_orient_matrix_UB_22 -0.01217
_diffrn_orient_matrix_UB_23 0.02154
_diffrn_orient_matrix_UB_31 0.03730
_diffrn_orient_matrix_UB_32 0.00790
_diffrn_orient_matrix_UB_33 -0.03990
_diffrn_radiation_detector 'scintillation counter'
_diffrn_radiation_monochromator graphite
_diffrn_radiation_source 'X-ray tube'
_diffrn_radiation_type MoKalpha
_diffrn_radiation_wavelength 0.7107
_diffrn_reflns_av_R_equivalents 0.00
_diffrn_reflns_limit_h_max 15
_diffrn_reflns_limit_h_min 0
_diffrn_reflns_limit_k_max 24
_diffrn_reflns_limit_k_min 0
_diffrn_reflns_limit_l_max 24
_diffrn_reflns_limit_l_min 0
_diffrn_reflns_number 5305
_diffrn_reflns_theta_max 23.98
_diffrn_standards_decay_% -13.88
_diffrn_standards_interval_count 300
_diffrn_standards_number 3
_exptl_absorpt_coefficient_mu 1.459
_exptl_absorpt_correction_T_max 1.000
_exptl_absorpt_correction_T_min 0.900
_exptl_absorpt_correction_type empirical
_exptl_absorpt_process_details psi-scan
_exptl_crystal_colour paleyellow
_exptl_crystal_density_diffrn 1.390
_exptl_crystal_density_meas 0.000
_exptl_crystal_description prism
_exptl_crystal_F_000 2608.00
_exptl_crystal_size_max 0.400
_exptl_crystal_size_mid 0.250
_exptl_crystal_size_min 0.200
_refine_diff_density_max 0.69
_refine_diff_density_min -0.69
_refine_ls_extinction_coef 0.00000
_refine_ls_extinction_method none
_refine_ls_goodness_of_fit_obs 2.979
_refine_ls_hydrogen_treatment noref
_refine_ls_matrix_type full
_refine_ls_number_parameters 624
_refine_ls_number_reflns 3923
_refine_ls_number_restraints 0
_refine_ls_R_factor_obs 0.0543
_refine_ls_shift/esd_max 1.7540
_refine_ls_structure_factor_coef F
_refine_ls_weighting_scheme sigma
_refine_ls_wR_factor_obs 0.0710
_reflns_number_observed 3923
_reflns_number_total 5305
_reflns_observed_criterion 3.00
_cod_data_source_file b009676h.txt
_cod_data_source_block afc752_Yam_(C56H49P4Se1Cu2)+_(BF4)-_(CH3)2CO_(C2H5)2O_May_22_1998
_cod_original_sg_symbol_H-M 'P 21 21 21 '
_cod_original_formula_sum 'C63 H65 B Cu2 F4 O2 P4 Se '
_cod_database_code 7114906

loop_
_symmetry_equiv_pos_as_xyz
'   +x,   +y,   +z'
'1/2-x,   -y,1/2+z'
'1/2+x,1/2-y,   -z'
'   -x,1/2+y,1/2-z'

loop_
_atom_site_aniso_label
_atom_site_aniso_U_11
_atom_site_aniso_U_22
_atom_site_aniso_U_33
_atom_site_aniso_U_12
_atom_site_aniso_U_13
_atom_site_aniso_U_23
Se(1) 0.0461(6) 0.0437(6) 0.0538(7) 0.0056(6) -0.0027(8) 0.0060(5)
Cu(1) 0.0344(7) 0.0481(7) 0.0399(7) 0.0010(8) -0.0008(7) 0.0048(6)
Cu(2) 0.0381(7) 0.0459(7) 0.0427(7) -0.0017(7) 0.0008(8) 0.0039(7)
P(1) 0.035(2) 0.044(2) 0.034(2) -0.002(2) -0.002(1) 0.001(2)
P(2) 0.036(1) 0.037(2) 0.034(2) 0.000(1) -0.005(2) 0.008(2)
P(3) 0.035(2) 0.045(2) 0.033(2) -0.002(1) 0.002(1) 0.004(2)
P(4) 0.036(2) 0.048(2) 0.032(2) -0.001(2) 0.000(1) 0.004(2)
C(1) 0.049(7) 0.034(6) 0.053(7) 0.002(5) -0.006(7) 0.000(6)
C(2) 0.10(1) 0.043(8) 0.057(8) -0.005(8) -0.004(8) -0.009(7)
C(3) 0.12(1) 0.042(7) 0.082(10) -0.013(8) -0.01(1) -0.015(7)
C(4) 0.09(1) 0.07(1) 0.11(1) -0.024(9) -0.04(1) 0.016(10)
C(5) 0.054(8) 0.052(9) 0.11(1) -0.007(7) 0.005(8) 0.004(8)
C(6) 0.069(9) 0.048(8) 0.059(8) -0.014(7) 0.009(7) 0.018(7)
C(7) 0.041(7) 0.046(7) 0.040(7) -0.009(6) 0.009(6) -0.004(6)
C(8) 0.073(10) 0.09(1) 0.051(7) -0.004(9) -0.012(7) 0.004(8)
C(9) 0.09(1) 0.038(7) 0.09(1) -0.011(7) 0.017(9) 0.005(7)
C(10) 0.13(1) 0.043(8) 0.069(9) -0.013(9) -0.025(9) -0.006(7)
C(11) 0.09(1) 0.05(1) 0.10(1) 0.016(9) 0.028(9) 0.005(9)
C(12) 0.055(9) 0.09(1) 0.071(10) 0.004(8) -0.010(7) -0.015(9)
C(13) 0.049(7) 0.036(7) 0.042(7) -0.002(6) -0.005(6) -0.001(5)
C(14) 0.055(8) 0.067(9) 0.053(8) -0.008(7) 0.021(7) 0.001(7)
C(15) 0.07(1) 0.07(1) 0.09(1) -0.015(9) 0.031(10) -0.02(1)
C(16) 0.11(1) 0.09(1) 0.06(1) -0.04(1) 0.031(10) -0.003(9)
C(17) 0.09(1) 0.08(1) 0.041(7) -0.020(9) -0.007(7) 0.014(7)
C(18) 0.067(8) 0.062(9) 0.037(7) -0.015(7) -0.004(7) 0.001(7)
C(19) 0.033(5) 0.032(6) 0.040(6) 0.001(4) -0.001(6) 0.003(5)
C(20) 0.054(7) 0.029(6) 0.026(6) 0.002(5) 0.008(5) 0.005(5)
C(21) 0.054(8) 0.035(7) 0.068(9) 0.002(6) -0.012(6) 0.008(6)
C(22) 0.050(8) 0.056(8) 0.066(9) -0.019(7) -0.005(7) 0.007(7)
C(23) 0.073(10) 0.049(8) 0.058(9) -0.004(8) 0.002(8) 0.009(7)
C(24) 0.062(8) 0.049(8) 0.055(8) 0.012(6) 0.003(7) 0.012(7)
C(25) 0.051(7) 0.042(8) 0.083(10) -0.001(6) -0.005(7) 0.020(8)
C(26) 0.039(6) 0.052(8) 0.030(6) 0.000(6) -0.005(5) -0.003(5)
C(27) 0.072(9) 0.061(9) 0.052(8) -0.004(8) -0.008(7) 0.006(7)
C(28) 0.077(9) 0.10(1) 0.038(6) -0.004(9) -0.024(6) 0.016(7)
C(29) 0.07(1) 0.070(10) 0.063(10) 0.004(8) -0.022(8) -0.009(8)
C(30) 0.09(1) 0.063(10) 0.064(9) -0.006(8) -0.009(9) -0.003(8)
C(31) 0.071(9) 0.049(8) 0.052(8) -0.010(7) -0.021(7) 0.003(6)
C(32) 0.031(6) 0.056(8) 0.040(7) 0.003(6) -0.007(5) 0.016(6)
C(33) 0.062(9) 0.08(1) 0.037(6) 0.009(8) 0.002(6) -0.005(7)
C(34) 0.08(1) 0.10(1) 0.050(8) 0.03(1) -0.003(8) 0.004(9)
C(35) 0.08(1) 0.07(1) 0.06(1) -0.009(9) 0.021(9) 0.013(9)
C(36) 0.08(1) 0.053(9) 0.10(1) -0.017(8) 0.015(10) 0.028(9)
C(37) 0.058(8) 0.066(9) 0.049(8) -0.005(7) 0.005(6) 0.010(8)
C(38) 0.051(7) 0.056(8) 0.025(6) 0.005(6) 0.009(5) -0.008(6)
C(39) 0.048(7) 0.058(9) 0.068(9) 0.007(6) 0.012(7) 0.001(7)
C(40) 0.11(1) 0.043(7) 0.062(10) 0.012(7) 0.017(9) -0.016(6)
C(41) 0.058(9) 0.09(1) 0.064(9) 0.029(9) -0.001(7) 0.007(9)
C(42) 0.049(8) 0.10(1) 0.047(7) 0.008(8) 0.011(6) 0.006(7)
C(43) 0.044(7) 0.057(8) 0.051(7) -0.004(7) 0.001(6) 0.001(6)
C(44) 0.035(5) 0.049(7) 0.031(6) 0.001(5) 0.001(5) 0.007(6)
C(45) 0.056(8) 0.054(8) 0.023(5) 0.002(6) -0.005(5) 0.003(5)
C(46) 0.073(9) 0.058(9) 0.044(7) -0.008(7) -0.019(7) 0.010(7)
C(47) 0.08(1) 0.059(9) 0.055(9) 0.012(8) -0.033(8) -0.016(7)
C(48) 0.059(10) 0.09(1) 0.07(1) 0.032(9) -0.024(8) -0.012(9)
C(49) 0.051(9) 0.10(1) 0.069(10) 0.022(9) 0.007(7) 0.017(9)
C(50) 0.044(7) 0.082(9) 0.041(6) 0.009(7) -0.010(5) 0.009(7)
C(51) 0.031(6) 0.066(8) 0.030(6) -0.004(6) -0.006(5) -0.007(6)
C(52) 0.069(9) 0.070(9) 0.044(7) 0.003(8) 0.006(7) -0.015(7)
C(53) 0.13(1) 0.073(10) 0.06(1) -0.010(10) -0.02(1) -0.023(8)
C(54) 0.07(1) 0.08(1) 0.055(9) 0.013(9) -0.012(8) -0.034(8)
C(55) 0.061(9) 0.13(1) 0.042(7) 0.019(9) -0.006(7) -0.032(8)
C(56) 0.058(8) 0.10(1) 0.036(7) -0.004(8) 0.005(6) -0.007(7)

loop_
_atom_site_label
_atom_site_fract_x
_atom_site_fract_y
_atom_site_fract_z
_atom_site_U_iso_or_equiv
_atom_site_thermal_displace_type
Se(1) 0.00648(9) 0.67464(5) 0.21375(5) 0.0479(3) Uij
Cu(1) 0.0118(1) 0.57694(6) 0.15891(6) 0.0408(4) Uij
Cu(2) 0.01203(10) 0.58364(6) 0.28778(6) 0.0422(4) Uij
P(1) 0.1588(2) 0.5302(2) 0.1452(1) 0.0378(9) Uij
P(2) 0.1631(2) 0.5343(1) 0.2897(2) 0.0359(9) Uij
P(3) -0.1410(2) 0.5382(2) 0.2924(2) 0.0379(9) Uij
P(4) -0.1409(2) 0.5353(2) 0.1484(2) 0.0384(10) Uij
F(1) 0.6078(6) 0.4186(4) 0.2113(4) 0.087(2) Uij
F(2) 0.4617(10) 0.4640(6) 0.2033(6) 0.167(5) Uij
F(3) 0.4685(10) 0.3613(6) 0.2099(6) 0.155(4) Uij
F(4) 0.522(1) 0.4211(8) 0.1243(8) 0.206(6) Uij
O(1) 0.0139(9) 0.6435(5) 0.3816(5) 0.101(3) Uij
O(2) 0.497(1) 0.8267(7) 0.0511(8) 0.160(5) Uij
C(1) 0.1336(8) 0.7161(5) 0.2197(6) 0.045(3) Uij
C(2) 0.154(1) 0.7572(6) 0.2679(6) 0.065(4) Uij
C(3) 0.240(1) 0.7870(5) 0.2744(7) 0.082(5) Uij
C(4) 0.316(1) 0.7741(7) 0.2327(8) 0.087(6) Uij
C(5) 0.3005(9) 0.7343(6) 0.1834(7) 0.072(5) Uij
C(6) 0.2055(10) 0.7075(6) 0.1761(6) 0.059(4) Uij
C(7) 0.1612(9) 0.4440(6) 0.1341(5) 0.042(4) Uij
C(8) 0.077(1) 0.4102(8) 0.1340(6) 0.072(5) Uij
C(9) 0.076(1) 0.3456(6) 0.1258(7) 0.071(5) Uij
C(10) 0.157(1) 0.3146(6) 0.1165(7) 0.080(5) Uij
C(11) 0.251(1) 0.3456(7) 0.1134(8) 0.080(6) Uij
C(12) 0.251(1) 0.4109(8) 0.1241(7) 0.071(5) Uij
C(13) 0.2326(9) 0.5632(5) 0.0817(5) 0.043(3) Uij
C(14) 0.3328(10) 0.5591(6) 0.0793(6) 0.058(4) Uij
C(15) 0.387(1) 0.5825(8) 0.0291(8) 0.080(5) Uij
C(16) 0.336(1) 0.6141(8) -0.0191(7) 0.088(6) Uij
C(17) 0.237(1) 0.6188(7) -0.0165(5) 0.072(5) Uij
C(18) 0.1838(9) 0.5942(6) 0.0336(6) 0.055(4) Uij
C(19) 0.2341(7) 0.5450(5) 0.2162(5) 0.035(3) Uij
C(20) 0.1662(8) 0.4480(5) 0.2991(5) 0.036(3) Uij
C(21) 0.0809(9) 0.4171(6) 0.3106(6) 0.052(4) Uij
C(22) 0.0764(9) 0.3513(6) 0.3158(6) 0.057(4) Uij
C(23) 0.163(1) 0.3174(6) 0.3056(6) 0.060(4) Uij
C(24) 0.2497(9) 0.3485(6) 0.2944(6) 0.055(4) Uij
C(25) 0.2515(9) 0.4137(6) 0.2913(6) 0.059(4) Uij
C(26) 0.2473(8) 0.5657(5) 0.3490(5) 0.040(3) Uij
C(27) 0.283(1) 0.5322(6) 0.3987(6) 0.062(4) Uij
C(28) 0.341(1) 0.5596(8) 0.4439(5) 0.073(5) Uij
C(29) 0.365(1) 0.6231(7) 0.4389(7) 0.068(5) Uij
C(30) 0.334(1) 0.6575(7) 0.3900(7) 0.072(5) Uij
C(31) 0.2739(10) 0.6302(6) 0.3445(6) 0.057(4) Uij
C(32) -0.1571(8) 0.4812(6) 0.3558(5) 0.043(4) Uij
C(33) -0.1492(10) 0.5034(7) 0.4154(5) 0.059(4) Uij
C(34) -0.155(1) 0.4625(8) 0.4680(6) 0.079(5) Uij
C(35) -0.170(1) 0.3997(8) 0.4618(8) 0.071(6) Uij
C(36) -0.180(1) 0.3775(7) 0.3992(8) 0.076(5) Uij
C(37) -0.1753(10) 0.4171(7) 0.3483(6) 0.058(4) Uij
C(38) -0.2512(8) 0.5880(6) 0.3021(5) 0.044(3) Uij
C(39) -0.2409(9) 0.6532(6) 0.3002(6) 0.058(4) Uij
C(40) -0.323(1) 0.6921(5) 0.3043(6) 0.072(5) Uij
C(41) -0.415(1) 0.6655(8) 0.3112(7) 0.070(5) Uij
C(42) -0.4260(9) 0.6006(7) 0.3125(5) 0.064(4) Uij
C(43) -0.3422(9) 0.5630(6) 0.3093(5) 0.051(4) Uij
C(44) -0.1700(7) 0.4924(5) 0.2214(5) 0.038(3) Uij
C(45) -0.2436(9) 0.5902(6) 0.1390(5) 0.044(3) Uij
C(46) -0.223(1) 0.6517(6) 0.1207(6) 0.059(4) Uij
C(47) -0.303(1) 0.6952(7) 0.1133(6) 0.066(5) Uij
C(48) -0.396(1) 0.6769(8) 0.1245(7) 0.073(5) Uij
C(49) -0.416(1) 0.6179(8) 0.1424(7) 0.074(5) Uij
C(50) -0.3428(9) 0.5731(6) 0.1498(5) 0.055(4) Uij
C(51) -0.1618(8) 0.4771(6) 0.0866(5) 0.042(3) Uij
C(52) -0.225(1) 0.4272(7) 0.0916(6) 0.061(4) Uij
C(53) -0.235(1) 0.3830(7) 0.0431(7) 0.089(6) Uij
C(54) -0.177(1) 0.3896(7) -0.0098(6) 0.069(5) Uij
C(55) -0.114(1) 0.4388(8) -0.0157(6) 0.077(5) Uij
C(56) -0.1043(9) 0.4830(7) 0.0326(5) 0.065(4) Uij
C(57) 0.040(2) 0.645(1) 0.438(1) 0.123(7) Uij
C(58) 0.065(1) 0.5863(10) 0.4719(9) 0.114(6) Uij
C(59) 0.043(2) 0.700(1) 0.476(1) 0.20(1) Uij
C(60) 0.440(2) 0.860(1) 0.095(1) 0.19(1) Uij
C(61) 0.493(2) 0.912(1) 0.120(1) 0.179(10) Uij
C(62) 0.451(3) 0.797(1) 0.008(2) 0.22(1) Uij
C(63) 0.510(2) 0.757(1) -0.0294(10) 0.137(7) Uij
B(1) 0.521(2) 0.404(1) 0.179(1) 0.126(8) Uij
H(1) 0.1028 0.7653 0.2981 0.0792 Uij
H(2) 0.2485 0.8170 0.3072 0.1025 Uij
H(3) 0.3788 0.7928 0.2386 0.1051 Uij
H(4) 0.3523 0.7251 0.1545 0.0843 Uij
H(5) 0.1921 0.6829 0.1398 0.0690 Uij
H(6) 0.0161 0.4320 0.1400 0.0850 Uij
H(7) 0.0138 0.3237 0.1269 0.0846 Uij
H(8) 0.1562 0.2700 0.1104 0.1029 Uij
H(9) 0.3107 0.3232 0.1053 0.0942 Uij
H(10) 0.3114 0.4336 0.1242 0.0890 Uij
H(11) 0.3665 0.5396 0.1128 0.0702 Uij
H(12) 0.4563 0.5799 0.0274 0.0960 Uij
H(13) 0.3685 0.6287 -0.0551 0.1030 Uij
H(14) 0.2011 0.6417 -0.0488 0.0827 Uij
H(15) 0.1146 0.5980 0.0351 0.0674 Uij
H(16) 0.2879 0.5161 0.2164 0.0418 Uij
H(17) 0.2581 0.5870 0.2147 0.0418 Uij
H(18) 0.0217 0.4410 0.3145 0.0616 Uij
H(19) 0.0159 0.3307 0.3268 0.0696 Uij
H(20) 0.1623 0.2725 0.3055 0.0729 Uij
H(21) 0.3090 0.3252 0.2894 0.0650 Uij
H(22) 0.3119 0.4349 0.2840 0.0691 Uij
H(23) 0.2650 0.4887 0.4026 0.0736 Uij
H(24) 0.3667 0.5355 0.4786 0.0865 Uij
H(25) 0.4044 0.6428 0.4704 0.0807 Uij
H(26) 0.3532 0.7002 0.3861 0.0843 Uij
H(27) 0.2518 0.6548 0.3097 0.0691 Uij
H(28) -0.1416 0.5472 0.4220 0.0718 Uij
H(29) -0.1447 0.4799 0.5095 0.0932 Uij
H(30) -0.1749 0.3724 0.4968 0.0868 Uij
H(31) -0.1914 0.3340 0.3922 0.0926 Uij
H(32) -0.1843 0.4008 0.3072 0.0698 Uij
H(33) -0.1773 0.6714 0.2954 0.0676 Uij
H(34) -0.3150 0.7368 0.3031 0.0890 Uij
H(35) -0.4712 0.6918 0.3151 0.0845 Uij
H(36) -0.4899 0.5818 0.3163 0.0767 Uij
H(37) -0.3494 0.5183 0.3108 0.0604 Uij
H(38) -0.1332 0.4541 0.2220 0.0452 Uij
H(39) -0.2388 0.4825 0.2214 0.0452 Uij
H(40) -0.1576 0.6645 0.1128 0.0688 Uij
H(41) -0.2888 0.7370 0.1003 0.0793 Uij
H(42) -0.4483 0.7069 0.1204 0.0858 Uij
H(43) -0.4832 0.6064 0.1497 0.0903 Uij
H(44) -0.3594 0.5312 0.1625 0.0682 Uij
H(45) -0.2619 0.4222 0.1290 0.0738 Uij
H(46) -0.2819 0.3496 0.0473 0.1111 Uij
H(47) -0.1823 0.3584 -0.0424 0.0833 Uij
H(48) -0.0767 0.4436 -0.0533 0.0896 Uij
H(49) -0.0571 0.5163 0.0288 0.0791 Uij
H(50) 0.0816 0.5953 0.5145 0.1347 Uij
H(51) 0.0101 0.5577 0.4713 0.1347 Uij
H(52) 0.1197 0.5665 0.4518 0.1347 Uij
H(53) 0.0874 0.7280 0.4590 0.2451 Uij
H(54) -0.0215 0.7168 0.4788 0.2451 Uij
H(55) 0.0636 0.6866 0.5174 0.2451 Uij
H(56) 0.3850 0.8787 0.0710 0.1963 Uij
H(57) 0.4168 0.8354 0.1264 0.1963 Uij
H(58) 0.5160 0.9399 0.0877 0.1928 Uij
H(59) 0.4515 0.9358 0.1480 0.1928 Uij
H(60) 0.5481 0.8966 0.1431 0.1928 Uij
H(61) 0.4041 0.7705 0.0294 0.2169 Uij
H(62) 0.4201 0.8265 -0.0167 0.2169 Uij
H(63) 0.5406 0.7261 -0.0046 0.1611 Uij
H(64) 0.4674 0.7375 -0.0596 0.1611 Uij
H(65) 0.5572 0.7822 -0.0505 0.1611 Uij

loop_
_atom_type_symbol
_atom_type_oxidation_number
_atom_type_number_in_cell
_atom_type_scat_dispersion_real
_atom_type_scat_dispersion_imag
_atom_type_scat_source
Cu 0 8 0.320 1.265 'International Tables'
Se 0 4 -0.093 2.226 'International Tables'
P 0 16 0.102 0.094 'International Tables'
C 0 252 0.003 0.002 'International Tables'
H 0 260 0.000 0.000 'International Tables'
F 0 16 0.017 0.010 'International Tables'
B 0 4 0.001 0.001 'International Tables'
O 0 8 0.011 0.006 'International Tables'

loop_
_geom_angle_atom_site_label_1
_geom_angle_atom_site_label_2
_geom_angle_atom_site_label_3
_geom_angle
_geom_angle_publ_flag
Cu(1) Se(1) Cu(2) 68.62(5) yes
Cu(1) Se(1) C(1) 113.5(3) yes
Cu(2) Se(1) C(1) 106.4(3) yes
Se(1) Cu(1) Cu(2) 57.65(5) yes
Se(1) Cu(1) P(1) 118.3(1) yes
Se(1) Cu(1) P(4) 111.1(1) yes
Cu(2) Cu(1) P(1) 98.72(10) yes
Cu(2) Cu(1) P(4) 96.88(10) yes
P(1) Cu(1) P(4) 129.0(1) yes
Se(1) Cu(2) Cu(1) 53.73(5) yes
Se(1) Cu(2) P(2) 112.91(10) yes
Se(1) Cu(2) P(3) 108.9(1) yes
Cu(1) Cu(2) P(2) 89.70(10) yes
Cu(1) Cu(2) P(3) 91.1(1) yes
P(2) Cu(2) P(3) 128.0(1) yes
Cu(1) P(1) C(7) 118.0(4) yes
Cu(1) P(1) C(13) 114.6(4) yes
Cu(1) P(1) C(19) 108.0(3) yes
C(7) P(1) C(13) 106.0(5) yes
C(7) P(1) C(19) 105.2(5) yes
C(13) P(1) C(19) 103.7(5) yes
Cu(2) P(2) C(19) 113.2(3) yes
Cu(2) P(2) C(20) 118.3(4) yes
Cu(2) P(2) C(26) 113.9(4) yes
C(19) P(2) C(20) 101.6(5) yes
C(19) P(2) C(26) 102.3(5) yes
C(20) P(2) C(26) 105.7(5) yes
Cu(2) P(3) C(32) 114.7(4) yes
Cu(2) P(3) C(38) 120.0(4) yes
Cu(2) P(3) C(44) 112.4(3) yes
C(32) P(3) C(38) 101.4(5) yes
C(32) P(3) C(44) 103.4(5) yes
C(38) P(3) C(44) 102.8(5) yes
Cu(1) P(4) C(44) 107.7(3) yes
Cu(1) P(4) C(45) 117.5(4) yes
Cu(1) P(4) C(51) 118.5(4) yes
C(44) P(4) C(45) 104.1(5) yes
C(44) P(4) C(51) 103.9(5) yes
C(45) P(4) C(51) 103.5(5) yes
C(60) O(2) C(62) 117(2) yes
Se(1) C(1) C(2) 120(1) yes
Se(1) C(1) C(6) 122.3(9) yes
C(2) C(1) C(6) 116(1) yes
C(1) C(2) C(3) 123(1) yes
C(2) C(3) C(4) 119(1) yes
C(3) C(4) C(5) 119(1) yes
C(4) C(5) C(6) 118(1) yes
C(1) C(6) C(5) 121(1) yes
P(1) C(7) C(8) 120(1) yes
P(1) C(7) C(12) 121.6(10) yes
C(8) C(7) C(12) 117(1) yes
C(7) C(8) C(9) 122(1) yes
C(8) C(9) C(10) 120(1) yes
C(9) C(10) C(11) 121(1) yes
C(10) C(11) C(12) 116(1) yes
C(7) C(12) C(11) 120(1) yes
P(1) C(13) C(14) 123.5(10) yes
P(1) C(13) C(18) 117.9(9) yes
C(14) C(13) C(18) 118(1) yes
C(13) C(14) C(15) 122(1) yes
C(14) C(15) C(16) 117(1) yes
C(15) C(16) C(17) 119(1) yes
C(16) C(17) C(18) 121(1) yes
C(13) C(18) C(17) 119(1) yes
P(1) C(19) P(2) 112.4(5) yes
P(2) C(20) C(21) 118.7(9) yes
P(2) C(20) C(25) 122.0(8) yes
C(21) C(20) C(25) 119.2(10) yes
C(20) C(21) C(22) 122(1) yes
C(21) C(22) C(23) 117(1) yes
C(22) C(23) C(24) 120(1) yes
C(23) C(24) C(25) 120(1) yes
C(20) C(25) C(24) 120(1) yes
P(2) C(26) C(27) 124.7(10) yes
P(2) C(26) C(31) 117.5(9) yes
C(27) C(26) C(31) 117(1) yes
C(26) C(27) C(28) 121(1) yes
C(27) C(28) C(29) 119(1) yes
C(28) C(29) C(30) 120(1) yes
C(29) C(30) C(31) 120(1) yes
C(26) C(31) C(30) 120(1) yes
P(3) C(32) C(33) 116(1) yes
P(3) C(32) C(37) 125.7(9) yes
C(33) C(32) C(37) 117(1) yes
C(32) C(33) C(34) 121(1) yes
C(33) C(34) C(35) 122(1) yes
C(34) C(35) C(36) 115(1) yes
C(35) C(36) C(37) 122(1) yes
C(32) C(37) C(36) 120(1) yes
P(3) C(38) C(39) 118.9(9) yes
P(3) C(38) C(43) 122.0(10) yes
C(39) C(38) C(43) 119(1) yes
C(38) C(39) C(40) 120(1) yes
C(39) C(40) C(41) 119(1) yes
C(40) C(41) C(42) 120(1) yes
C(41) C(42) C(43) 118(1) yes
C(38) C(43) C(42) 121(1) yes
P(3) C(44) P(4) 112.7(6) yes
P(4) C(45) C(46) 118.3(10) yes
P(4) C(45) C(50) 123.1(10) yes
C(46) C(45) C(50) 118(1) yes
C(45) C(46) C(47) 118(1) yes
C(46) C(47) C(48) 120(1) yes
C(47) C(48) C(49) 120(1) yes
C(48) C(49) C(50) 122(1) yes
C(45) C(50) C(49) 119(1) yes
P(4) C(51) C(52) 124.4(9) yes
P(4) C(51) C(56) 116.5(9) yes
C(52) C(51) C(56) 119(1) yes
C(51) C(52) C(53) 121(1) yes
C(52) C(53) C(54) 118(1) yes
C(53) C(54) C(55) 120(1) yes
C(54) C(55) C(56) 120(1) yes
C(51) C(56) C(55) 119(1) yes
O(1) C(57) C(58) 120(1) yes
O(1) C(57) C(59) 125(2) yes
C(58) C(57) C(59) 114(2) yes
O(2) C(60) C(61) 111(2) yes
O(2) C(62) C(63) 115(3) yes
F(1) B(1) F(2) 94(1) yes
F(1) B(1) F(3) 111(2) yes
F(1) B(1) F(4) 113(2) yes
F(2) B(1) F(3) 96(1) yes
F(2) B(1) F(4) 93(2) yes
F(3) B(1) F(4) 133(2) yes

loop_
_geom_bond_atom_site_label_1
_geom_bond_atom_site_label_2
_geom_bond_distance
_geom_bond_publ_flag
Se(1) Cu(1) 2.371(2) yes
Se(1) Cu(2) 2.485(2) yes
Se(1) C(1) 1.94(1) yes
Cu(1) Cu(2) 2.739(2) yes
Cu(1) P(1) 2.241(4) yes
Cu(1) P(4) 2.258(4) yes
Cu(2) P(2) 2.296(3) yes
Cu(2) P(3) 2.285(3) yes
P(1) C(7) 1.84(1) yes
P(1) C(13) 1.82(1) yes
P(1) C(19) 1.85(1) yes
P(2) C(19) 1.85(1) yes
P(2) C(20) 1.84(1) yes
P(2) C(26) 1.82(1) yes
P(3) C(32) 1.82(1) yes
P(3) C(38) 1.84(1) yes
P(3) C(44) 1.83(1) yes
P(4) C(44) 1.84(1) yes
P(4) C(45) 1.82(1) yes
P(4) C(51) 1.82(1) yes
F(1) B(1) 1.39(3) yes
F(2) B(1) 1.60(3) yes
F(3) B(1) 1.32(3) yes
F(4) B(1) 1.22(3) yes
O(1) C(57) 1.25(2) yes
O(2) C(60) 1.40(3) yes
O(2) C(62) 1.26(3) yes
C(1) C(2) 1.37(2) yes
C(1) C(6) 1.35(2) yes
C(2) C(3) 1.34(2) yes
C(3) C(4) 1.38(2) yes
C(4) C(5) 1.36(2) yes
C(5) C(6) 1.41(2) yes
C(7) C(8) 1.35(2) yes
C(7) C(12) 1.42(2) yes
C(8) C(9) 1.38(2) yes
C(9) C(10) 1.30(2) yes
C(10) C(11) 1.42(2) yes
C(11) C(12) 1.40(2) yes
C(13) C(14) 1.36(2) yes
C(13) C(18) 1.38(2) yes
C(14) C(15) 1.38(2) yes
C(15) C(16) 1.41(2) yes
C(16) C(17) 1.34(2) yes
C(17) C(18) 1.38(2) yes
C(20) C(21) 1.35(2) yes
C(20) C(25) 1.37(2) yes
C(21) C(22) 1.40(2) yes
C(22) C(23) 1.40(2) yes
C(23) C(24) 1.36(2) yes
C(24) C(25) 1.38(2) yes
C(26) C(27) 1.36(2) yes
C(26) C(31) 1.41(2) yes
C(27) C(28) 1.37(2) yes
C(28) C(29) 1.38(2) yes
C(29) C(30) 1.34(2) yes
C(30) C(31) 1.39(2) yes
C(32) C(33) 1.35(2) yes
C(32) C(37) 1.39(2) yes
C(33) C(34) 1.41(2) yes
C(34) C(35) 1.35(2) yes
C(35) C(36) 1.41(2) yes
C(36) C(37) 1.37(2) yes
C(38) C(39) 1.39(2) yes
C(38) C(43) 1.35(2) yes
C(39) C(40) 1.39(2) yes
C(40) C(41) 1.36(2) yes
C(41) C(42) 1.38(2) yes
C(42) C(43) 1.39(2) yes
C(45) C(46) 1.39(2) yes
C(45) C(50) 1.41(2) yes
C(46) C(47) 1.43(2) yes
C(47) C(48) 1.35(2) yes
C(48) C(49) 1.33(2) yes
C(49) C(50) 1.38(2) yes
C(51) C(52) 1.36(2) yes
C(51) C(56) 1.39(2) yes
C(52) C(53) 1.40(2) yes
C(53) C(54) 1.38(2) yes
C(54) C(55) 1.34(2) yes
C(55) C(56) 1.39(2) yes
C(57) C(58) 1.48(2) yes
C(57) C(59) 1.41(3) yes
C(60) C(61) 1.40(3) yes
C(62) C(63) 1.41(3) yes
